data_2237129
loop_
_publ_author_name
'Slater, Kara A.'
'Andersh, Brad'
'Flint, Edward B.'
'Ferrence, Gregory M.'

_publ_section_title
;
 6-Phenyloxane-2,4-dione
;
_journal_coeditor_code BX2433
_journal_issue 1
_journal_name_full 'Acta Crystallographica Section E'
_journal_page_first o69
_journal_paper_doi 10.1107/S1600536812049781
_journal_volume 69
_journal_year 2013
_chemical_formula_iupac 'C11 H10 O3'
_chemical_formula_moiety 'C11 H10 O3'
_chemical_formula_sum 'C11 H10 O3'
_chemical_formula_weight 190.19
_chemical_name_systematic
;
6-Phenyloxane-2,4-dione
;
_space_group_IT_number 61
_symmetry_cell_setting orthorhombic
_symmetry_space_group_name_Hall '-P 2ac 2ab'
_symmetry_space_group_name_H-M 'P b c a'
_atom_sites_solution_hydrogens geom
_atom_sites_solution_primary direct
_atom_sites_solution_secondary difmap
_audit_creation_method 'WinGX routine CIF_UPDATE'
_cell_angle_alpha 90
_cell_angle_beta 90
_cell_angle_gamma 90
_cell_formula_units_Z 8
_cell_length_a 16.9888(6)
_cell_length_b 5.4501(2)
_cell_length_c 19.7350(8)
_cell_measurement_reflns_used 2535
_cell_measurement_temperature 100(2)
_cell_measurement_theta_max 23.482
_cell_measurement_theta_min 2.387
_cell_volume 1827.28(12)
_computing_cell_refinement 'APEX2 and SAINT (Bruker, 2008)'
_computing_data_collection 'APEX2 (Bruker, 2008)'
_computing_data_reduction 'SAINT (Bruker, 2008)'
_computing_molecular_graphics
;
<i>ORTEP-3</i> for Windows (Farrugia, 2012) and <i>Mercury</i>
(Macrae <i>et al.</i>, 2008)
;
_computing_publication_material
;
<i>WinGX</i> (Farrugia, 2012), PLATON (Spek, 2009)
and <i>publCIF</i> (Westrip, 2010)
;
_computing_structure_refinement 'SHELXL97 (Sheldrick, 2008)'
_computing_structure_solution '<i>SUPERFLIP</i> (Palatinus & Chapuis, 2007)'
_diffrn_ambient_temperature 100(2)
_diffrn_measured_fraction_theta_full 1
_diffrn_measured_fraction_theta_max 1
_diffrn_measurement_device_type 'Bruker APEXII CCD'
_diffrn_measurement_method '\f and \w scans'
_diffrn_radiation_monochromator graphite
_diffrn_radiation_type MoK\a
_diffrn_radiation_wavelength 0.71073
_diffrn_reflns_av_R_equivalents 0.0707
_diffrn_reflns_limit_h_max 20
_diffrn_reflns_limit_h_min -20
_diffrn_reflns_limit_k_max 6
_diffrn_reflns_limit_k_min -6
_diffrn_reflns_limit_l_max 24
_diffrn_reflns_limit_l_min -24
_diffrn_reflns_number 17960
_diffrn_reflns_theta_full 26.02
_diffrn_reflns_theta_max 26.02
_diffrn_reflns_theta_min 2.06
_diffrn_standards_decay_% 0
_diffrn_standards_number 0
_exptl_absorpt_coefficient_mu 0.101
_exptl_absorpt_correction_T_max 0.7457
_exptl_absorpt_correction_T_min 0.6621
_exptl_absorpt_correction_type multi-scan
_exptl_absorpt_process_details '(SADABS; Bruker, 2008)'
_exptl_crystal_colour colourless
_exptl_crystal_density_diffrn 1.383
_exptl_crystal_density_method 'not measured'
_exptl_crystal_description prism
_exptl_crystal_F_000 800
_exptl_crystal_size_max 0.17
_exptl_crystal_size_mid 0.14
_exptl_crystal_size_min 0.03
_refine_diff_density_max 0.288
_refine_diff_density_min -0.247
_refine_ls_extinction_method none
_refine_ls_goodness_of_fit_ref 1.058
_refine_ls_hydrogen_treatment constr
_refine_ls_matrix_type full
_refine_ls_number_parameters 127
_refine_ls_number_reflns 1804
_refine_ls_number_restraints 0
_refine_ls_restrained_S_all 1.058
_refine_ls_R_factor_all 0.0721
_refine_ls_R_factor_gt 0.0465
_refine_ls_shift/su_max 0
_refine_ls_shift/su_mean 0
_refine_ls_structure_factor_coef Fsqd
_refine_ls_weighting_details 'calc w=1/[\s^2^(Fo^2^)+(0.0390P)^2^+1.8272P] where P=(Fo^2^+2Fc^2^)/3'
_refine_ls_weighting_scheme calc
_refine_ls_wR_factor_ref 0.1136
_reflns_number_gt 1322
_reflns_number_total 1804
_reflns_threshold_expression I>2\s(I)
_cod_data_source_file bx2433.cif
_cod_data_source_block I
_cod_database_code 2237129
_cod_database_fobs_code 2237129

loop_
_symmetry_equiv_pos_as_xyz
'x, y, z'
'-x+1/2, -y, z+1/2'
'x+1/2, -y+1/2, -z'
'-x, y+1/2, -z+1/2'
'-x, -y, -z'
'x-1/2, y, -z-1/2'
'-x-1/2, y-1/2, z'
'x, -y-1/2, z-1/2'

loop_
_atom_site_type_symbol
_atom_site_label
_atom_site_fract_x
_atom_site_fract_y
_atom_site_fract_z
_atom_site_U_iso_or_equiv
_atom_site_adp_type
_atom_site_calc_flag
_atom_site_refinement_flags
_atom_site_occupancy
C C1 0.15992(11) 0.2655(4) 0.22819(11) 0.0198(5) Uani d . 1
C C2 0.13487(12) 0.0646(4) 0.27556(11) 0.0208(5) Uani d . 1
H H2A 0.1203 0.1376 0.3198 0.025 Uiso calc R 1
H H2B 0.1799 -0.0474 0.2833 0.025 Uiso calc R 1
C C3 0.06630(12) -0.0808(4) 0.24883(12) 0.0200(5) Uani d . 1
C C4 0.06699(12) -0.1241(4) 0.17377(11) 0.0203(5) Uani d . 1
H H4A 0.0222 -0.0357 0.1529 0.024 Uiso calc R 1
H H4B 0.0598 -0.3015 0.1649 0.024 Uiso calc R 1
C C5 0.14301(12) -0.0391(4) 0.14093(11) 0.0197(5) Uani d . 1
H H5 0.1869 -0.1489 0.1557 0.024 Uiso calc R 1
C C6 0.13875(12) -0.0384(4) 0.06490(11) 0.0196(5) Uani d . 1
C C7 0.17318(12) -0.2284(4) 0.02863(12) 0.0240(5) Uani d . 1
H H7 0.2002 -0.3554 0.052 0.029 Uiso calc R 1
C C8 0.16830(13) -0.2336(4) -0.04141(12) 0.0289(6) Uani d . 1
H H8 0.1921 -0.364 -0.0659 0.035 Uiso calc R 1
C C9 0.12897(13) -0.0501(4) -0.07580(12) 0.0283(5) Uani d . 1
H H9 0.1257 -0.0542 -0.1238 0.034 Uiso calc R 1
C C10 0.09416(13) 0.1406(4) -0.03986(12) 0.0284(6) Uani d . 1
H H10 0.0672 0.2673 -0.0634 0.034 Uiso calc R 1
C C11 0.09869(12) 0.1464(4) 0.03021(11) 0.0242(5) Uani d . 1
H H11 0.0745 0.2763 0.0546 0.029 Uiso calc R 1
O O1 0.17979(9) 0.4702(3) 0.24675(8) 0.0240(4) Uani d . 1
O O2 0.01417(8) -0.1540(3) 0.28609(8) 0.0237(4) Uani d . 1
O O3 0.16073(8) 0.2144(3) 0.16170(7) 0.0211(4) Uani d . 1

loop_
_atom_site_aniso_label
_atom_site_aniso_U_11
_atom_site_aniso_U_22
_atom_site_aniso_U_33
_atom_site_aniso_U_12
_atom_site_aniso_U_13
_atom_site_aniso_U_23
C1 0.0139(10) 0.0164(11) 0.0290(13) 0.0004(8) -0.0010(9) -0.0005(10)
C2 0.0213(10) 0.0181(11) 0.0230(11) 0.0013(8) 0.0009(9) -0.0004(9)
C3 0.0190(10) 0.0102(9) 0.0307(12) 0.0038(8) 0.0010(10) 0.0024(9)
C4 0.0183(10) 0.0147(10) 0.0279(12) -0.0013(9) 0.0001(9) -0.0002(9)
C5 0.0193(10) 0.0125(10) 0.0274(12) 0.0011(8) -0.0004(9) -0.0019(9)
C6 0.0151(10) 0.0168(10) 0.0269(12) -0.0038(8) 0.0001(9) -0.0007(10)
C7 0.0221(11) 0.0184(11) 0.0314(13) -0.0003(9) 0.0002(9) -0.0002(10)
C8 0.0305(12) 0.0234(12) 0.0327(14) -0.0010(10) 0.0030(10) -0.0079(11)
C9 0.0332(13) 0.0285(13) 0.0232(12) -0.0066(10) -0.0002(10) -0.0006(11)
C10 0.0315(13) 0.0210(12) 0.0326(14) -0.0021(10) -0.0039(10) 0.0030(11)
C11 0.0258(11) 0.0179(11) 0.0289(13) -0.0008(9) 0.0017(10) -0.0029(10)
O1 0.0257(8) 0.0159(7) 0.0303(9) -0.0028(6) -0.0007(7) -0.0015(7)
O2 0.0230(8) 0.0158(7) 0.0324(9) -0.0014(6) 0.0062(7) 0.0014(7)
O3 0.0229(7) 0.0152(7) 0.0253(9) -0.0048(6) -0.0002(6) 0.0004(7)

loop_
_atom_type_symbol
_atom_type_description
_atom_type_scat_dispersion_real
_atom_type_scat_dispersion_imag
_atom_type_scat_source
C C 0.0033 0.0016 'International Tables Vol C Tables 4.2.6.8 and 6.1.1.4'
H H 0 0 'International Tables Vol C Tables 4.2.6.8 and 6.1.1.4'
O O 0.0106 0.006 'International Tables Vol C Tables 4.2.6.8 and 6.1.1.4'

loop_
_geom_angle_atom_site_label_1
_geom_angle_atom_site_label_2
_geom_angle_atom_site_label_3
_geom_angle
O1 C1 O3 118.69(19)
O1 C1 C2 123.9(2)
O3 C1 C2 117.43(18)
C1 C2 C3 112.66(18)
C1 C2 H2A 109.1
C3 C2 H2A 109.1
C1 C2 H2B 109.1
C3 C2 H2B 109.1
H2A C2 H2B 107.8
O2 C3 C4 123.38(19)
O2 C3 C2 121.6(2)
C4 C3 C2 115.03(18)
C3 C4 C5 112.35(17)
C3 C4 H4A 109.1
C5 C4 H4A 109.1
C3 C4 H4B 109.1
C5 C4 H4B 109.1
H4A C4 H4B 107.9
O3 C5 C6 106.59(17)
O3 C5 C4 109.98(16)
C6 C5 C4 112.73(17)
O3 C5 H5 109.2
C6 C5 H5 109.2
C4 C5 H5 109.2
C7 C6 C11 119.4(2)
C7 C6 C5 119.53(19)
C11 C6 C5 121.03(19)
C8 C7 C6 120.3(2)
C8 C7 H7 119.8
C6 C7 H7 119.8
C9 C8 C7 120.3(2)
C9 C8 H8 119.9
C7 C8 H8 119.9
C8 C9 C10 119.8(2)
C8 C9 H9 120.1
C10 C9 H9 120.1
C11 C10 C9 120.2(2)
C11 C10 H10 119.9
C9 C10 H10 119.9
C10 C11 C6 120.0(2)
C10 C11 H11 120
C6 C11 H11 120
C1 O3 C5 117.72(16)

loop_
_geom_bond_atom_site_label_1
_geom_bond_atom_site_label_2
_geom_bond_distance
C1 O1 1.222(3)
C1 O3 1.342(2)
C1 C2 1.501(3)
C2 C3 1.505(3)
C2 H2A 0.99
C2 H2B 0.99
C3 O2 1.218(2)
C3 C4 1.500(3)
C4 C5 1.517(3)
C4 H4A 0.99
C4 H4B 0.99
C5 O3 1.472(2)
C5 C6 1.502(3)
C5 H5 1
C6 C7 1.388(3)
C6 C11 1.395(3)
C7 C8 1.385(3)
C7 H7 0.95
C8 C9 1.381(3)
C8 H8 0.95
C9 C10 1.391(3)
C9 H9 0.95
C10 C11 1.385(3)
C10 H10 0.95
C11 H11 0.95

loop_
_geom_torsion_atom_site_label_1
_geom_torsion_atom_site_label_2
_geom_torsion_atom_site_label_3
_geom_torsion_atom_site_label_4
_geom_torsion
O1 C1 C2 C3 139.8(2)
O3 C1 C2 C3 -40.6(3)
C1 C2 C3 O2 -141.94(19)
C1 C2 C3 C4 37.3(2)
O2 C3 C4 C5 -173.43(19)
C2 C3 C4 C5 7.4(2)
C3 C4 C5 O3 -50.7(2)
C3 C4 C5 C6 -169.46(17)
O3 C5 C6 C7 137.70(18)
C4 C5 C6 C7 -101.5(2)
O3 C5 C6 C11 -44.2(2)
C4 C5 C6 C11 76.5(2)
C11 C6 C7 C8 0.4(3)
C5 C6 C7 C8 178.5(2)
C6 C7 C8 C9 -0.1(3)
C7 C8 C9 C10 0.0(3)
C8 C9 C10 C11 -0.2(3)
C9 C10 C11 C6 0.5(3)
C7 C6 C11 C10 -0.6(3)
C5 C6 C11 C10 -178.68(19)
O1 C1 O3 C5 174.97(17)
C2 C1 O3 C5 -4.6(3)
C6 C5 O3 C1 173.64(17)
C4 C5 O3 C1 51.1(2)

loop_
_cod_related_entry_id
_cod_related_entry_database
_cod_related_entry_code
1 ChemSpider 485681
